data_2207008
loop_
_publ_author_name
'Kavitha, Savaridasson Jose'
'Panchanatheswaran, Krishnaswamy '
'Low, John N.'
'Glidewell, Christopher'

_publ_section_title
;
 Racemic <i>cis</i>-bis(2,2'-bipyridyl)difluorovanadium(III)
 tetrafluoroborate
;
_journal_coeditor_code LH6496
_journal_issue 10
_journal_name_full 'Acta Crystallographica Section E'
_journal_page_first m1965
_journal_page_last m1967
_journal_paper_doi 10.1107/S1600536805028060
_journal_volume 61
_journal_year 2005
_chemical_formula_iupac '[V (C10 H8 N2)2 F2] B F4'
_chemical_formula_moiety 'C20 H16 F2 N4 V + , B F4 -'
_chemical_formula_sum 'C20 H16 B F6 N4 V'
_chemical_formula_weight 488.12
_chemical_name_systematic
;
cis-bis(2,2'-bipyridyl)difluorovanadium(III) tetrafluoroborate
;
_space_group_IT_number 2
_symmetry_cell_setting triclinic
_symmetry_space_group_name_Hall '-P 1'
_symmetry_space_group_name_H-M 'P -1'
_atom_sites_solution_hydrogens geom
_atom_sites_solution_primary direct
_atom_sites_solution_secondary difmap
_cell_angle_alpha 96.3421(12)
_cell_angle_beta 100.2723(14)
_cell_angle_gamma 94.9660(13)
_cell_formula_units_Z 2
_cell_length_a 8.0518(2)
_cell_length_b 9.3238(2)
_cell_length_c 13.5469(3)
_cell_measurement_reflns_used 4541
_cell_measurement_temperature 120(2)
_cell_measurement_theta_max 27.52
_cell_measurement_theta_min 3.56
_cell_volume 988.70(4)
_computing_cell_refinement 'DENZO (Otwinowski & Minor, 1997) and COLLECT'
_computing_data_collection 'COLLECT (Nonius, 1998)'
_computing_data_reduction 'DENZO and COLLECT'
_computing_molecular_graphics 'PLATON (Spek, 2003)'
_computing_publication_material 'SHELXL97 and PRPKAPPA (Ferguson, 1999)'
_computing_structure_refinement 'OSCAIL and SHELXL97 (Sheldrick, 1997)'
_computing_structure_solution 'OSCAIL (McArdle, 2003) and SHELXS97 (Sheldrick, 1997)'
_diffrn_ambient_temperature 120(2)
_diffrn_detector_area_resol_mean 9.091
_diffrn_measured_fraction_theta_full 0.996
_diffrn_measured_fraction_theta_max 0.996
_diffrn_measurement_device_type 'Nonius KappaCCD area-detector'
_diffrn_measurement_method '\f and \w'
_diffrn_radiation_monochromator graphite
_diffrn_radiation_source 'Bruker Nonius FR91 rotating anode'
_diffrn_radiation_type 'Mo K\a'
_diffrn_radiation_wavelength 0.71073
_diffrn_reflns_av_R_equivalents 0.0334
_diffrn_reflns_av_sigmaI/netI 0.0304
_diffrn_reflns_limit_h_max 10
_diffrn_reflns_limit_h_min -10
_diffrn_reflns_limit_k_max 12
_diffrn_reflns_limit_k_min -12
_diffrn_reflns_limit_l_max 17
_diffrn_reflns_limit_l_min -17
_diffrn_reflns_number 20038
_diffrn_reflns_theta_full 27.52
_diffrn_reflns_theta_max 27.52
_diffrn_reflns_theta_min 3.56
_diffrn_standards_decay_% 0
_exptl_absorpt_coefficient_mu 0.573
_exptl_absorpt_correction_T_max 0.977
_exptl_absorpt_correction_T_min 0.875
_exptl_absorpt_correction_type multi-scan
_exptl_absorpt_process_details '(SADABS; Sheldrick, 2003)'
_exptl_crystal_colour red
_exptl_crystal_density_diffrn 1.640
_exptl_crystal_density_method 'not measured'
_exptl_crystal_description plate
_exptl_crystal_F_000 492
_exptl_crystal_size_max 0.24
_exptl_crystal_size_mid 0.22
_exptl_crystal_size_min 0.04
_refine_diff_density_max 0.532
_refine_diff_density_min -0.677
_refine_ls_extinction_method none
_refine_ls_goodness_of_fit_ref 1.174
_refine_ls_hydrogen_treatment constr
_refine_ls_matrix_type full
_refine_ls_number_parameters 289
_refine_ls_number_reflns 4541
_refine_ls_number_restraints 0
_refine_ls_restrained_S_all 1.174
_refine_ls_R_factor_all 0.0566
_refine_ls_R_factor_gt 0.0480
_refine_ls_shift/su_max 0.000
_refine_ls_shift/su_mean 0.000
_refine_ls_structure_factor_coef Fsqd
_refine_ls_weighting_details 'w = 1/[\s^2^(Fo^2^)+(0.0576P)^2^+0.8934P] where P = (Fo^2^+2Fc^2^)/3'
_refine_ls_weighting_scheme calc
_refine_ls_wR_factor_gt 0.1286
_refine_ls_wR_factor_ref 0.1332
_reflns_number_gt 3970
_reflns_number_total 4541
_reflns_threshold_expression I>2\s(I)
_cod_data_source_file lh6496.cif
_cod_data_source_block I
_cod_database_code 2207008
_cod_database_fobs_code 2207008

loop_
_symmetry_equiv_pos_as_xyz
'x, y, z'
'-x, -y, -z'

loop_
_atom_site_label
_atom_site_fract_x
_atom_site_fract_y
_atom_site_fract_z
_atom_site_U_iso_or_equiv
_atom_site_adp_type
_atom_site_calc_flag
_atom_site_refinement_flags
_atom_site_occupancy
_atom_site_type_symbol
V1 0.79578(5) 0.46813(5) 0.23463(3) 0.02652(14) Uani d . 1 V
F1 0.8248(2) 0.9922(2) 0.71574(16) 0.0565(5) Uani d . 1 F
F2 0.7214(3) 1.0582(3) 0.85451(16) 0.0689(7) Uani d . 1 F
F3 0.5404(2) 0.9771(2) 0.7049(2) 0.0695(7) Uani d . 1 F
F4 0.6933(2) 1.19586(19) 0.72924(15) 0.0520(5) Uani d . 1 F
F5 0.81008(19) 0.34016(17) 0.13539(11) 0.0319(3) Uani d . 1 F
F6 1.00199(18) 0.54451(17) 0.28618(11) 0.0328(3) Uani d . 1 F
N11 0.5221(2) 0.4474(2) 0.17888(14) 0.0213(4) Uani d . 1 N
N21 0.7537(2) 0.6496(2) 0.15632(14) 0.0212(4) Uani d . 1 N
N31 0.7122(2) 0.5766(2) 0.36922(14) 0.0217(4) Uani d . 1 N
N41 0.8016(2) 0.3136(2) 0.33735(14) 0.0199(4) Uani d . 1 N
C12 0.4627(3) 0.5507(2) 0.12442(16) 0.0204(4) Uani d . 1 C
C13 0.2907(3) 0.5490(3) 0.08569(18) 0.0262(5) Uani d . 1 C
C14 0.1787(3) 0.4382(3) 0.10404(19) 0.0300(5) Uani d . 1 C
C15 0.2397(3) 0.3318(3) 0.15904(19) 0.0288(5) Uani d . 1 C
C16 0.4126(3) 0.3389(3) 0.19464(18) 0.0260(5) Uani d . 1 C
C22 0.5938(3) 0.6637(2) 0.10969(16) 0.0206(4) Uani d . 1 C
C23 0.5590(3) 0.7772(3) 0.05395(19) 0.0276(5) Uani d . 1 C
C24 0.6906(4) 0.8796(3) 0.0470(2) 0.0332(6) Uani d . 1 C
C25 0.8533(3) 0.8668(3) 0.0966(2) 0.0311(5) Uani d . 1 C
C26 0.8816(3) 0.7506(3) 0.15031(18) 0.0253(5) Uani d . 1 C
C32 0.7428(3) 0.5080(2) 0.45255(17) 0.0196(4) Uani d . 1 C
C33 0.7266(3) 0.5734(3) 0.54698(18) 0.0276(5) Uani d . 1 C
C34 0.6704(3) 0.7102(3) 0.55481(19) 0.0298(5) Uani d . 1 C
C35 0.6290(3) 0.7758(3) 0.46860(19) 0.0284(5) Uani d . 1 C
C36 0.6540(3) 0.7069(3) 0.37773(19) 0.0265(5) Uani d . 1 C
C42 0.7883(3) 0.3579(2) 0.43366(17) 0.0207(4) Uani d . 1 C
C43 0.8095(3) 0.2667(3) 0.50816(18) 0.0254(5) Uani d . 1 C
C44 0.8433(3) 0.1257(3) 0.4819(2) 0.0304(5) Uani d . 1 C
C45 0.8580(3) 0.0807(3) 0.3835(2) 0.0298(5) Uani d . 1 C
C46 0.8377(3) 0.1774(3) 0.31348(19) 0.0253(5) Uani d . 1 C
B1 0.6933(4) 1.0550(3) 0.7510(2) 0.0295(6) Uani d . 1 B
H13 0.2506 0.6225 0.0473 0.031 Uiso calc R 1 H
H14 0.0604 0.4356 0.0788 0.036 Uiso calc R 1 H
H15 0.1645 0.2551 0.1723 0.035 Uiso calc R 1 H
H16 0.4554 0.2646 0.2314 0.031 Uiso calc R 1 H
H23 0.4463 0.7848 0.0209 0.033 Uiso calc R 1 H
H24 0.6692 0.9576 0.0086 0.040 Uiso calc R 1 H
H25 0.9446 0.9370 0.0939 0.037 Uiso calc R 1 H
H26 0.9936 0.7414 0.1838 0.030 Uiso calc R 1 H
H33 0.7536 0.5255 0.6052 0.033 Uiso calc R 1 H
H34 0.6605 0.7580 0.6188 0.036 Uiso calc R 1 H
H35 0.5842 0.8668 0.4717 0.034 Uiso calc R 1 H
H36 0.6290 0.7537 0.3188 0.032 Uiso calc R 1 H
H43 0.8010 0.3001 0.5757 0.031 Uiso calc R 1 H
H44 0.8563 0.0605 0.5312 0.036 Uiso calc R 1 H
H45 0.8817 -0.0155 0.3644 0.036 Uiso calc R 1 H
H46 0.8497 0.1468 0.2461 0.030 Uiso calc R 1 H

loop_
_atom_site_aniso_label
_atom_site_aniso_U_11
_atom_site_aniso_U_22
_atom_site_aniso_U_33
_atom_site_aniso_U_12
_atom_site_aniso_U_13
_atom_site_aniso_U_23
V1 0.0245(2) 0.0341(3) 0.0276(2) 0.01180(17) 0.01147(17) 0.01558(17)
F1 0.0390(10) 0.0626(12) 0.0621(12) 0.0103(9) 0.0115(9) -0.0243(10)
F2 0.0759(15) 0.1036(18) 0.0448(11) 0.0383(13) 0.0306(11) 0.0327(12)
F3 0.0325(10) 0.0416(11) 0.125(2) -0.0053(8) -0.0017(11) 0.0019(12)
F4 0.0554(11) 0.0354(10) 0.0634(12) 0.0003(8) 0.0020(9) 0.0166(9)
F5 0.0307(8) 0.0374(8) 0.0278(8) 0.0049(6) 0.0068(6) 0.0027(6)
F6 0.0255(7) 0.0368(8) 0.0338(8) -0.0008(6) 0.0012(6) 0.0042(6)
N11 0.0186(9) 0.0267(10) 0.0182(9) 0.0019(7) 0.0029(7) 0.0026(7)
N21 0.0217(9) 0.0255(10) 0.0156(9) 0.0016(7) 0.0021(7) 0.0026(7)
N31 0.0248(9) 0.0211(9) 0.0194(9) 0.0036(7) 0.0043(7) 0.0027(7)
N41 0.0177(9) 0.0219(9) 0.0195(9) 0.0018(7) 0.0015(7) 0.0034(7)
C12 0.0206(10) 0.0267(11) 0.0144(10) 0.0054(8) 0.0045(8) 0.0002(8)
C13 0.0207(11) 0.0379(14) 0.0203(11) 0.0075(9) 0.0027(9) 0.0034(10)
C14 0.0178(11) 0.0489(16) 0.0227(12) 0.0033(10) 0.0039(9) 0.0017(11)
C15 0.0223(11) 0.0371(14) 0.0261(12) -0.0036(10) 0.0061(9) 0.0026(10)
C16 0.0252(12) 0.0309(13) 0.0230(12) 0.0008(9) 0.0063(9) 0.0070(9)
C22 0.0230(11) 0.0251(11) 0.0147(10) 0.0065(9) 0.0050(8) 0.0013(8)
C23 0.0302(12) 0.0282(12) 0.0258(12) 0.0097(10) 0.0049(10) 0.0058(10)
C24 0.0437(15) 0.0270(13) 0.0332(14) 0.0099(11) 0.0120(12) 0.0098(10)
C25 0.0363(14) 0.0270(13) 0.0303(13) -0.0027(10) 0.0103(11) 0.0035(10)
C26 0.0241(11) 0.0287(12) 0.0215(11) -0.0016(9) 0.0030(9) 0.0014(9)
C32 0.0172(10) 0.0223(11) 0.0181(10) 0.0009(8) 0.0008(8) 0.0021(8)
C33 0.0318(13) 0.0317(13) 0.0183(11) 0.0055(10) 0.0014(9) 0.0028(9)
C34 0.0369(14) 0.0294(13) 0.0213(12) 0.0033(10) 0.0056(10) -0.0043(9)
C35 0.0324(13) 0.0230(12) 0.0307(13) 0.0057(10) 0.0090(10) -0.0003(10)
C36 0.0315(12) 0.0248(12) 0.0252(12) 0.0078(10) 0.0061(10) 0.0065(9)
C42 0.0170(10) 0.0247(11) 0.0196(11) 0.0008(8) 0.0011(8) 0.0036(8)
C43 0.0257(11) 0.0294(12) 0.0204(11) 0.0027(9) 0.0004(9) 0.0065(9)
C44 0.0293(12) 0.0298(13) 0.0327(13) 0.0044(10) 0.0013(10) 0.0133(10)
C45 0.0300(13) 0.0220(12) 0.0370(14) 0.0058(9) 0.0027(10) 0.0057(10)
C46 0.0253(11) 0.0231(11) 0.0275(12) 0.0036(9) 0.0055(9) 0.0013(9)
B1 0.0278(14) 0.0258(14) 0.0353(15) 0.0022(11) 0.0082(12) 0.0021(11)

loop_
_atom_type_symbol
_atom_type_description
_atom_type_scat_dispersion_real
_atom_type_scat_dispersion_imag
_atom_type_scat_source
C C 0.0033 0.0016 'International Tables Vol C Tables 4.2.6.8 and 6.1.1.4'
H H 0.0000 0.0000 'International Tables Vol C Tables 4.2.6.8 and 6.1.1.4'
B B 0.0013 0.0007 'International Tables Vol C Tables 4.2.6.8 and 6.1.1.4'
F F 0.0171 0.0103 'International Tables Vol C Tables 4.2.6.8 and 6.1.1.4'
N N 0.0061 0.0033 'International Tables Vol C Tables 4.2.6.8 and 6.1.1.4'
V V 0.3005 0.5294 'International Tables Vol C Tables 4.2.6.8 and 6.1.1.4'

loop_
_geom_angle_atom_site_label_1
_geom_angle_atom_site_label_2
_geom_angle_atom_site_label_3
_geom_angle
_geom_angle_publ_flag
F5 V1 N11 88.08(7) y
F5 V1 N21 99.97(7) y
F5 V1 N31 160.97(8) y
F5 V1 N41 92.76(7) y
F6 V1 N11 160.98(8) y
F6 V1 N21 90.18(7) y
F6 V1 N31 88.60(7) y
F6 V1 N41 92.94(7) y
N11 V1 N21 75.01(7) y
N11 V1 N31 80.02(7) y
N11 V1 N41 98.59(7) y
N21 V1 N31 91.30(7) y
N21 V1 N41 165.44(8) y
N31 V1 N41 74.59(7) y
F5 V1 F6 106.51(7) y
C16 N11 C12 119.1(2) no
C16 N11 V1 124.34(16) no
C12 N11 V1 116.51(15) no
N11 C12 C13 121.5(2) no
N11 C12 C22 114.97(19) no
C13 C12 C22 123.5(2) no
C14 C13 C12 118.8(2) no
C14 C13 H13 120.6 no
C12 C13 H13 120.6 no
C15 C14 C13 119.6(2) no
C15 C14 H14 120.2 no
C13 C14 H14 120.2 no
C14 C15 C16 118.7(2) no
C14 C15 H15 120.6 no
C16 C15 H15 120.6 no
N11 C16 C15 122.1(2) no
N11 C16 H16 118.9 no
C15 C16 H16 118.9 no
C22 N21 C26 119.2(2) no
C22 N21 V1 118.69(15) no
C26 N21 V1 122.16(16) no
N21 C22 C23 121.4(2) no
N21 C22 C12 114.7(2) no
C23 C22 C12 123.8(2) no
C22 C23 C24 119.3(2) no
C22 C23 H23 120.4 no
C24 C23 H23 120.4 no
C25 C24 C23 119.2(2) no
C25 C24 H24 120.4 no
C23 C24 H24 120.4 no
C26 C25 C24 119.3(2) no
C26 C25 H25 120.4 no
C24 C25 H25 120.4 no
N21 C26 C25 121.7(2) no
N21 C26 H26 119.2 no
C25 C26 H26 119.2 no
C36 N31 C32 118.6(2) no
C36 N31 V1 126.54(16) no
C32 N31 V1 114.40(14) no
N31 C32 C33 121.7(2) no
N31 C32 C42 114.76(19) no
C33 C32 C42 123.6(2) no
C32 C33 C34 118.8(2) no
C32 C33 H33 120.6 no
C34 C33 H33 120.6 no
C35 C34 C33 119.3(2) no
C35 C34 H34 120.4 no
C33 C34 H34 120.4 no
C34 C35 C36 118.8(2) no
C34 C35 H35 120.6 no
C36 C35 H35 120.6 no
N31 C36 C35 122.7(2) no
N31 C36 H36 118.7 no
C35 C36 H36 118.7 no
C46 N41 C42 118.8(2) no
C46 N41 V1 122.16(16) no
C42 N41 V1 118.56(15) no
N41 C42 C43 121.9(2) no
N41 C42 C32 115.22(19) no
C43 C42 C32 122.8(2) no
C44 C43 C42 118.6(2) no
C44 C43 H43 120.7 no
C42 C43 H43 120.7 no
C45 C44 C43 119.5(2) no
C45 C44 H44 120.2 no
C43 C44 H44 120.2 no
C46 C45 C44 119.0(2) no
C46 C45 H45 120.5 no
C44 C45 H45 120.5 no
N41 C46 C45 122.2(2) no
N41 C46 H46 118.9 no
C45 C46 H46 118.9 no
F2 B1 F4 108.1(2) no
F2 B1 F3 111.9(3) no
F4 B1 F3 109.3(2) no
F2 B1 F1 108.1(2) no
F4 B1 F1 109.7(2) no
F3 B1 F1 109.6(2) no

loop_
_geom_bond_atom_site_label_1
_geom_bond_atom_site_label_2
_geom_bond_distance
_geom_bond_publ_flag
V1 N11 2.1823(19) y
V1 N21 2.114(2) y
V1 F5 1.7232(15) y
V1 N31 2.2247(19) y
V1 N41 2.1082(19) y
V1 F6 1.7389(15) y
N11 C16 1.344(3) no
N11 C12 1.346(3) no
C12 C13 1.389(3) no
C12 C22 1.481(3) no
C13 C14 1.385(4) no
C13 H13 0.95 no
C14 C15 1.378(4) no
C14 H14 0.95 no
C15 C16 1.383(3) no
C15 H15 0.95 no
C16 H16 0.95 no
N21 C22 1.353(3) no
N21 C26 1.354(3) no
C22 C23 1.386(3) no
C23 C24 1.387(4) no
C23 H23 0.95 no
C24 C25 1.384(4) no
C24 H24 0.95 no
C25 C26 1.383(4) no
C25 H25 0.95 no
C26 H26 0.95 no
N31 C36 1.339(3) no
N31 C32 1.354(3) no
C32 C33 1.388(3) no
C32 C42 1.484(3) no
C33 C34 1.389(4) no
C33 H33 0.95 no
C34 C35 1.380(4) no
C34 H34 0.95 no
C35 C36 1.380(3) no
C35 H35 0.95 no
C36 H36 0.95 no
N41 C46 1.346(3) no
N41 C42 1.350(3) no
C42 C43 1.387(3) no
C43 C44 1.386(4) no
C43 H43 0.95 no
C44 C45 1.381(4) no
C44 H44 0.95 no
C45 C46 1.378(4) no
C45 H45 0.95 no
C46 H46 0.95 no
B1 F2 1.377(4) no
B1 F4 1.377(3) no
B1 F3 1.380(3) no
B1 F1 1.384(3) no

loop_
_geom_hbond_atom_site_label_D
_geom_hbond_atom_site_label_H
_geom_hbond_atom_site_label_A
_geom_hbond_site_symmetry_A
_geom_hbond_distance_DH
_geom_hbond_distance_HA
_geom_hbond_distance_DA
_geom_hbond_angle_DHA
_geom_hbond_publ_flag
C13 H13 F5 2_665 0.95 2.50 3.265(3) 137 y
C14 H14 F5 1_455 0.95 2.42 3.145(3) 133 y
C16 H16 F3 2_666 0.95 2.50 3.402(3) 158 y
C24 H24 F2 1_554 0.95 2.47 3.279(4) 143 y
C33 H33 F6 2_766 0.95 2.42 3.209(3) 140 y
C34 H34 F1 . 0.95 2.55 3.227(3) 129 y
C43 H43 F6 2_766 0.95 2.46 3.180(3) 132 y

loop_
_geom_torsion_atom_site_label_1
_geom_torsion_atom_site_label_2
_geom_torsion_atom_site_label_3
_geom_torsion_atom_site_label_4
_geom_torsion
_geom_torsion_publ_flag
F5 V1 N11 C16 79.28(19) no
F6 V1 N11 C16 -139.9(2) no
N41 V1 N11 C16 -13.23(19) no
N21 V1 N11 C16 -179.9(2) no
N31 V1 N11 C16 -85.80(19) no
F5 V1 N11 C12 -100.00(16) no
F6 V1 N11 C12 40.8(3) no
N41 V1 N11 C12 167.50(16) no
N21 V1 N11 C12 0.86(15) no
N31 V1 N11 C12 94.92(16) no
C16 N11 C12 C13 1.1(3) no
V1 N11 C12 C13 -179.59(17) no
C16 N11 C12 C22 -178.86(19) no
V1 N11 C12 C22 0.5(2) no
N11 C12 C13 C14 0.1(3) no
C22 C12 C13 C14 -179.9(2) no
C12 C13 C14 C15 -0.7(4) no
C13 C14 C15 C16 0.0(4) no
C12 N11 C16 C15 -1.8(3) no
V1 N11 C16 C15 178.94(18) no
C14 C15 C16 N11 1.3(4) no
F5 V1 N21 C22 83.05(17) no
F6 V1 N21 C22 -170.15(16) no
N41 V1 N21 C22 -67.7(3) no
N11 V1 N21 C22 -2.23(16) no
N31 V1 N21 C22 -81.54(16) no
F5 V1 N21 C26 -96.08(18) no
F6 V1 N21 C26 10.72(18) no
N41 V1 N21 C26 113.2(3) no
N11 V1 N21 C26 178.64(19) no
N31 V1 N21 C26 99.33(18) no
C26 N21 C22 C23 1.6(3) no
V1 N21 C22 C23 -177.53(17) no
C26 N21 C22 C12 -177.67(19) no
V1 N21 C22 C12 3.2(2) no
N11 C12 C22 N21 -2.3(3) no
C13 C12 C22 N21 177.7(2) no
N11 C12 C22 C23 178.4(2) no
C13 C12 C22 C23 -1.5(3) no
N21 C22 C23 C24 -0.9(4) no
C12 C22 C23 C24 178.3(2) no
C22 C23 C24 C25 -0.6(4) no
C23 C24 C25 C26 1.3(4) no
C22 N21 C26 C25 -0.9(3) no
V1 N21 C26 C25 178.27(18) no
C24 C25 C26 N21 -0.6(4) no
F5 V1 N31 C36 -124.0(3) no
F6 V1 N31 C36 92.8(2) no
N41 V1 N31 C36 -173.8(2) no
N21 V1 N31 C36 2.6(2) no
N11 V1 N31 C36 -71.9(2) no
F5 V1 N31 C32 63.7(3) no
F6 V1 N31 C32 -79.49(16) no
N41 V1 N31 C32 13.94(15) no
N21 V1 N31 C32 -169.64(16) no
N11 V1 N31 C32 115.82(16) no
C36 N31 C32 C33 -4.5(3) no
V1 N31 C32 C33 168.41(18) no
C36 N31 C32 C42 173.5(2) no
V1 N31 C32 C42 -13.6(2) no
N31 C32 C33 C34 2.9(4) no
C42 C32 C33 C34 -175.0(2) no
C32 C33 C34 C35 1.3(4) no
C33 C34 C35 C36 -3.6(4) no
C32 N31 C36 C35 2.0(4) no
V1 N31 C36 C35 -169.93(18) no
C34 C35 C36 N31 2.0(4) no
F5 V1 N41 C46 9.85(18) no
F6 V1 N41 C46 -96.85(18) no
N21 V1 N41 C46 161.0(3) no
N11 V1 N41 C46 98.32(18) no
N31 V1 N41 C46 175.41(19) no
F5 V1 N41 C42 -178.07(16) no
F6 V1 N41 C42 75.23(16) no
N21 V1 N41 C42 -26.9(4) no
N11 V1 N41 C42 -89.60(16) no
N31 V1 N41 C42 -12.50(15) no
C46 N41 C42 C43 -0.5(3) no
V1 N41 C42 C43 -172.87(17) no
C46 N41 C42 C32 -178.12(19) no
V1 N41 C42 C32 9.5(2) no
N31 C32 C42 N41 3.3(3) no
C33 C32 C42 N41 -178.7(2) no
N31 C32 C42 C43 -174.2(2) no
C33 C32 C42 C43 3.7(3) no
N41 C42 C43 C44 -0.8(3) no
C32 C42 C43 C44 176.7(2) no
C42 C43 C44 C45 1.2(4) no
C43 C44 C45 C46 -0.3(4) no
C42 N41 C46 C45 1.4(3) no
V1 N41 C46 C45 173.48(18) no
C44 C45 C46 N41 -1.0(4) no
